data_7711665
loop_
_publ_author_name
'Cornia, Andrea'
'Nicolini, Alessio'
'McMonagle, Charles J.'
'Probert, Michael'

_publ_section_title
;
 The structure of a pentachromium(II) extended metal atom chain at 3 K:
 Cotton&#x2019;s conjecture proven
;
_journal_name_full 'Dalton Transactions'
_journal_paper_doi 10.1039/D2DT03103E
_journal_year 2022
_chemical_compound_source synthesis
_chemical_formula_iupac '[Cr5(C15H11N5)4(NCS)2]'
_chemical_formula_moiety 'C62 H44 Cr5 N22 S2'
_chemical_formula_sum 'C62 H44 Cr5 N22 S2'
_chemical_formula_weight 1421.31
_chemical_properties_physical Air-sensitive,Moisture-sensitive,Oxygen-sensitive
_space_group_crystal_system monoclinic
_space_group_IT_number 15
_space_group_name_Hall '-C 2yc'
_space_group_name_H-M_alt 'C 1 2/c 1'
_atom_sites_solution_hydrogens geom
_audit_creation_date 2022-09-17
_audit_creation_method SHELXL-2018/3
_audit_update_record
;
2022-09-21 deposited with the CCDC.	2022-11-01 downloaded from the CCDC.
;
_cell_angle_alpha 90
_cell_angle_beta 90.0189(16)
_cell_angle_gamma 90
_cell_formula_units_Z 4
_cell_length_a 15.1037(4)
_cell_length_b 26.1632(8)
_cell_length_c 15.0198(4)
_cell_measurement_reflns_used 8387
_cell_measurement_temperature 100.0
_cell_measurement_theta_max 26.36
_cell_measurement_theta_min 2.70
_cell_volume 5935.2(3)
_computing_cell_refinement 'SAINT V8.40B (Bruker, 2016)'
_computing_data_reduction 'SAINT V8.40B (Bruker, 2016)'
_computing_publication_material 'WINGX publication routines v2020.2 (Farrugia, 2012)'
_computing_structure_refinement 'SHELXL-2018/3 (Sheldrick, 2015)'
_diffrn_ambient_temperature 100.0
_diffrn_detector 'Bruker APEX2 area detector'
_diffrn_detector_area_resol_mean 7.9
_diffrn_detector_type 'CCD area detector'
_diffrn_measured_fraction_theta_full 0.883
_diffrn_measured_fraction_theta_max 0.863
_diffrn_measurement_device 'four-circle Huber diffractometer'
_diffrn_measurement_device_type 'Bruker APEX2 area detector'
_diffrn_measurement_method '\f scans'
_diffrn_radiation_collimation focused
_diffrn_radiation_monochromator 'multilayer optics'
_diffrn_radiation_probe x-ray
_diffrn_radiation_type 'Mo K\a'
_diffrn_radiation_wavelength 0.71073
_diffrn_radiation_xray_symbol K-L~3~
_diffrn_reflns_av_unetI/netI 0.0181
_diffrn_reflns_Laue_measured_fraction_full 0.883
_diffrn_reflns_Laue_measured_fraction_max 0.863
_diffrn_reflns_limit_h_max 18
_diffrn_reflns_limit_h_min -18
_diffrn_reflns_limit_k_max 25
_diffrn_reflns_limit_k_min 0
_diffrn_reflns_limit_l_max 18
_diffrn_reflns_limit_l_min 0
_diffrn_reflns_number 5092
_diffrn_reflns_point_group_measured_fraction_full 0.883
_diffrn_reflns_point_group_measured_fraction_max 0.863
_diffrn_reflns_theta_full 25.242
_diffrn_reflns_theta_max 26.364
_diffrn_reflns_theta_min 1.557
_diffrn_source 'rotating anode'
_diffrn_source_current 108.0
_diffrn_source_power 5.4
_diffrn_source_target Mo
_diffrn_source_type 'Bruker TXS with Helios Optics'
_diffrn_source_voltage 50.0
_diffrn_standards_number 0
_exptl_absorpt_coefficient_mu 1.020
_exptl_absorpt_correction_T_max 0.745371
_exptl_absorpt_correction_T_min 0.601956
_exptl_absorpt_correction_type multi-scan
_exptl_absorpt_process_details
;
TWINABS-2012/1 (Bruker, 2012) was used for absorption correction.
Final HKLF 4 output contains 27671 reflections, Rint = 0.0301
(17418 with I > 3sig(I), Rint = 0.0280)
;
_exptl_crystal_colour 'dark black'
_exptl_crystal_colour_modifier dark
_exptl_crystal_colour_primary black
_exptl_crystal_density_diffrn 1.591
_exptl_crystal_description prism
_exptl_crystal_F_000 2888
_exptl_crystal_preparation 'Et2O vapour diffusion into a CH2Cl2 solution,Magnetic properties'
_exptl_crystal_recrystallization_method 'Re-crystallisation from solvent: Et2O/CH2Cl2'
_exptl_crystal_size_max 0.380
_exptl_crystal_size_mid 0.250
_exptl_crystal_size_min 0.250
_refine_diff_density_max 0.789
_refine_diff_density_min -1.158
_refine_diff_density_rms 0.072
_refine_ls_extinction_method none
_refine_ls_goodness_of_fit_ref 1.042
_refine_ls_hydrogen_treatment constr
_refine_ls_matrix_type full
_refine_ls_number_parameters 417
_refine_ls_number_reflns 5092
_refine_ls_number_restraints 466
_refine_ls_restrained_S_all 0.998
_refine_ls_R_factor_all 0.0426
_refine_ls_R_factor_gt 0.0335
_refine_ls_shift/su_max 0.001
_refine_ls_shift/su_mean 0.000
_refine_ls_structure_factor_coef Fsqd
_refine_ls_weighting_details 'w=1/[\s^2^(Fo^2^)+(0.0493P)^2^+9.5071P] where P=(Fo^2^+2Fc^2^)/3'
_refine_ls_weighting_scheme calc
_refine_ls_wR_factor_gt 0.0921
_refine_ls_wR_factor_ref 0.1008
_reflns_Friedel_coverage 0.000
_reflns_number_gt 4198
_reflns_number_total 5092
_reflns_threshold_expression 'I > 2\s(I)'
_cod_data_source_file d2dt03103e2.cif
_cod_data_source_block 100k
_cod_database_code 7711665
_shelx_shelxl_version_number 2018/3
_shelx_space_group_comment
;
The symmetry employed for this shelxl refinement is uniquely defined
by the following loop, which should always be used as a source of
symmetry information in preference to the above space-group names.
They are only intended as comments.
;
_shelx_estimated_absorpt_t_min 0.698
_shelx_estimated_absorpt_t_max 0.785

loop_
_space_group_symop_operation_xyz
'x, y, z'
'-x, y, -z+1/2'
'x+1/2, y+1/2, z'
'-x+1/2, y+1/2, -z+1/2'
'-x, -y, -z'
'x, -y, z-1/2'
'-x+1/2, -y+1/2, -z'
'x+1/2, -y+1/2, z-1/2'

loop_
_atom_site_label
_atom_site_type_symbol
_atom_site_fract_x
_atom_site_fract_y
_atom_site_fract_z
_atom_site_U_iso_or_equiv
_atom_site_adp_type
_atom_site_occupancy
_atom_site_site_symmetry_order
_atom_site_calc_flag
_atom_site_refinement_flags_posn
_atom_site_refinement_flags_adp
_atom_site_refinement_flags_occupancy
_atom_site_disorder_assembly
_atom_site_disorder_group
Cr1 Cr 0.500000 0.57439(2) 0.250000 0.01859(15) Uani 1 2 d S T P . .
Cr2 Cr 0.500000 0.66976(3) 0.250000 0.01979(16) Uani 1 2 d S T P . .
Cr3 Cr 0.500000 0.74618(3) 0.250000 0.01820(15) Uani 1 2 d S T P . .
Cr4 Cr 0.500000 0.84151(3) 0.250000 0.02080(16) Uani 1 2 d S T P . .
Cr5 Cr 0.500000 0.92028(3) 0.250000 0.02121(16) Uani 1 2 d S T P . .
S1 S 0.500000 0.38368(4) 0.250000 0.0384(3) Uani 1 2 d S T P . .
S2 S 0.500000 1.11525(5) 0.250000 0.0393(3) Uani 1 2 d S T P . .
N1 N 0.56899(19) 0.58285(14) 0.1282(2) 0.0160(7) Uani 1 1 d . . . . .
N2 N 0.60456(15) 0.66609(10) 0.16562(16) 0.0163(6) Uani 1 1 d . . . . .
N3 N 0.6276(4) 0.75024(9) 0.2032(4) 0.0146(12) Uani 1 1 d . . . . .
N4 N 0.63410(15) 0.83431(10) 0.24787(16) 0.0157(6) Uani 1 1 d . . . . .
N5 N 0.6332(2) 0.91890(15) 0.28757(19) 0.0178(7) Uani 1 1 d . . . . .
N6 N 0.6207(2) 0.58364(15) 0.3174(2) 0.0181(7) Uani 1 1 d . . . . .
N7 N 0.58329(16) 0.66609(10) 0.35569(16) 0.0161(6) Uani 1 1 d . . . . .
N8 N 0.5473(4) 0.75017(9) 0.3790(3) 0.0118(11) Uani 1 1 d . . . . .
N9 N 0.50203(16) 0.83418(10) 0.38487(16) 0.0151(5) Uani 1 1 d . . . . .
N10 N 0.46288(19) 0.91911(15) 0.3838(2) 0.0173(7) Uani 1 1 d . . . . .
N11 N 0.500000 0.49078(14) 0.250000 0.0233(7) Uani 1 2 d S T P . .
N12 N 0.500000 1.00864(15) 0.250000 0.0259(8) Uani 1 2 d S T P . .
C1 C 0.5683(3) 0.5444(2) 0.0697(3) 0.0193(10) Uani 1 1 d . . . . .
H1 H 0.537791 0.514086 0.086005 0.023 Uiso 1 1 calc R U . . .
C2 C 0.6083(4) 0.5455(3) -0.0125(4) 0.0262(12) Uani 1 1 d . . . . .
H2 H 0.607742 0.516483 -0.050472 0.031 Uiso 1 1 calc R U . . .
C3 C 0.6491(3) 0.59025(19) -0.0377(3) 0.0284(10) Uani 1 1 d . . . . .
H3 H 0.676247 0.592880 -0.094604 0.034 Uiso 1 1 calc R U . . .
C4 C 0.6505(2) 0.63108(14) 0.0198(2) 0.0244(8) Uani 1 1 d . . . . .
H4 H 0.678307 0.662093 0.002463 0.029 Uiso 1 1 calc R U . . .
C5 C 0.61064(19) 0.62709(13) 0.10496(19) 0.0176(7) Uani 1 1 d . . . . .
C6 C 0.6623(2) 0.70682(13) 0.1657(2) 0.0163(7) Uani 1 1 d . . . . .
C7 C 0.7508(2) 0.70538(16) 0.1386(3) 0.0256(9) Uani 1 1 d . . . . .
H7 H 0.775888 0.674574 0.116610 0.031 Uiso 1 1 calc R U . . .
C8 C 0.8014(5) 0.74947(13) 0.1441(5) 0.0286(18) Uani 1 1 d . . . . .
H8 H 0.861241 0.749174 0.124542 0.034 Uiso 1 1 calc R U . . .
C9 C 0.7651(2) 0.79384(16) 0.1782(2) 0.0222(9) Uani 1 1 d . . . . .
H9 H 0.798823 0.824470 0.179542 0.027 Uiso 1 1 calc R U . . .
C10 C 0.6779(2) 0.79331(14) 0.2107(2) 0.0162(7) Uani 1 1 d . . . . .
C11 C 0.67942(19) 0.87433(13) 0.28540(19) 0.0158(6) Uani 1 1 d . . . . .
C12 C 0.76359(19) 0.87146(13) 0.3257(2) 0.0200(7) Uani 1 1 d . . . . .
H12 H 0.794711 0.839907 0.326618 0.024 Uiso 1 1 calc R U . . .
C13 C 0.8007(3) 0.91411(18) 0.3636(2) 0.0237(9) Uani 1 1 d . . . . .
H13 H 0.857430 0.912215 0.390694 0.028 Uiso 1 1 calc R U . . .
C14 C 0.7548(3) 0.9600(3) 0.3620(3) 0.0224(11) Uani 1 1 d . . . . .
H14 H 0.780287 0.990091 0.386377 0.027 Uiso 1 1 calc R U . . .
C15 C 0.6719(3) 0.9613(3) 0.3247(3) 0.0205(10) Uani 1 1 d . . . . .
H15 H 0.640124 0.992615 0.324521 0.025 Uiso 1 1 calc R U . . .
C16 C 0.6793(3) 0.5441(3) 0.3124(4) 0.0242(12) Uani 1 1 d . . . . .
H16 H 0.661961 0.513629 0.282828 0.029 Uiso 1 1 calc R U . . .
C17 C 0.7622(4) 0.5470(3) 0.3486(4) 0.0308(13) Uani 1 1 d . . . . .
H17 H 0.802053 0.519060 0.343596 0.037 Uiso 1 1 calc R U . . .
C18 C 0.7875(3) 0.5916(2) 0.3929(3) 0.0293(11) Uani 1 1 d . . . . .
H18 H 0.844715 0.594153 0.418823 0.035 Uiso 1 1 calc R U . . .
C19 C 0.7294(2) 0.63140(14) 0.3987(2) 0.0250(8) Uani 1 1 d . . . . .
H19 H 0.746139 0.661884 0.428636 0.030 Uiso 1 1 calc R U . . .
C20 C 0.64439(19) 0.62724(13) 0.36001(19) 0.0168(6) Uani 1 1 d . . . . .
C21 C 0.5833(2) 0.70683(14) 0.4138(2) 0.0169(7) Uani 1 1 d . . . . .
C22 C 0.6113(3) 0.70587(17) 0.5027(2) 0.0256(9) Uani 1 1 d . . . . .
H22 H 0.633965 0.675344 0.528272 0.031 Uiso 1 1 calc R U . . .
C23 C 0.6055(5) 0.74985(12) 0.5520(5) 0.0284(18) Uani 1 1 d . . . . .
H23 H 0.626011 0.749806 0.611770 0.034 Uiso 1 1 calc R U . . .
C24 C 0.5706(2) 0.79394(16) 0.5169(2) 0.0233(9) Uani 1 1 d . . . . .
H24 H 0.568057 0.824325 0.551430 0.028 Uiso 1 1 calc R U . . .
C25 C 0.5387(2) 0.79328(13) 0.4285(2) 0.0154(7) Uani 1 1 d . . . . .
C26 C 0.46386(18) 0.87434(13) 0.42981(19) 0.0170(7) Uani 1 1 d . . . . .
C27 C 0.4226(2) 0.87165(14) 0.5141(2) 0.0224(7) Uani 1 1 d . . . . .
H27 H 0.421500 0.840234 0.545734 0.027 Uiso 1 1 calc R U . . .
C28 C 0.3844(3) 0.9142(2) 0.5500(3) 0.0254(10) Uani 1 1 d . . . . .
H28 H 0.355626 0.912454 0.606162 0.031 Uiso 1 1 calc R U . . .
C29 C 0.3879(4) 0.9598(3) 0.5041(4) 0.0301(12) Uani 1 1 d . . . . .
H29 H 0.363408 0.990181 0.528528 0.036 Uiso 1 1 calc R U . . .
C30 C 0.4275(4) 0.9599(3) 0.4228(4) 0.0234(11) Uani 1 1 d . . . . .
H30 H 0.430117 0.991489 0.391568 0.028 Uiso 1 1 calc R U . . .
C31 C 0.500000 0.44624(19) 0.250000 0.0263(9) Uani 1 2 d S T P . .
C32 C 0.500000 1.05286(19) 0.250000 0.0259(9) Uani 1 2 d S T P . .

loop_
_atom_site_aniso_label
_atom_site_aniso_U_11
_atom_site_aniso_U_22
_atom_site_aniso_U_33
_atom_site_aniso_U_23
_atom_site_aniso_U_13
_atom_site_aniso_U_12
Cr1 0.0158(6) 0.0236(4) 0.0165(6) 0.000 -0.0011(6) 0.000
Cr2 0.0110(5) 0.0345(5) 0.0139(5) 0.000 -0.0007(4) 0.000
Cr3 0.0100(7) 0.0317(4) 0.0129(7) 0.000 -0.0013(6) 0.000
Cr4 0.0109(5) 0.0358(5) 0.0157(5) 0.000 -0.0009(4) 0.000
Cr5 0.0165(6) 0.0296(5) 0.0175(6) 0.000 -0.0015(6) 0.000
S1 0.0344(13) 0.0196(8) 0.0612(16) 0.000 0.0116(14) 0.000
S2 0.0590(16) 0.0224(8) 0.0364(13) 0.000 -0.0090(14) 0.000
N1 0.0163(16) 0.0118(18) 0.0200(14) -0.0032(11) -0.0001(12) 0.0036(13)
N2 0.0145(12) 0.0122(17) 0.0223(13) -0.0020(10) 0.0021(9) -0.0001(10)
N3 0.018(3) 0.009(3) 0.016(3) 0.0024(9) 0.002(2) 0.0002(8)
N4 0.0135(12) 0.0122(17) 0.0214(13) 0.0003(10) -0.0011(9) -0.0001(10)
N5 0.0194(14) 0.0148(19) 0.0193(17) 0.0001(14) 0.0016(12) -0.0018(11)
N6 0.0194(15) 0.0122(19) 0.0227(17) 0.0015(14) 0.0004(12) 0.0009(12)
N7 0.0165(12) 0.0106(17) 0.0210(12) 0.0020(10) -0.0026(9) 0.0005(10)
N8 0.014(3) 0.012(3) 0.009(2) -0.0002(8) 0.0011(19) -0.0015(8)
N9 0.0165(12) 0.0098(17) 0.0191(12) -0.0016(10) -0.0013(9) -0.0004(10)
N10 0.0164(16) 0.0126(18) 0.0231(15) -0.0040(12) -0.0002(12) -0.0006(13)
N11 0.018(4) 0.021(2) 0.030(4) 0.000 0.000(4) 0.000
N12 0.021(4) 0.025(2) 0.032(4) 0.000 -0.004(4) 0.000
C1 0.023(2) 0.008(3) 0.026(2) -0.0010(17) -0.0030(15) 0.0014(17)
C2 0.035(2) 0.023(3) 0.0209(19) -0.0092(19) -0.0011(16) 0.0086(18)
C3 0.032(2) 0.031(3) 0.0217(18) -0.0047(15) 0.0063(16) 0.000(2)
C4 0.0279(17) 0.020(2) 0.0257(16) 0.0003(14) 0.0041(13) -0.0017(14)
C5 0.0157(14) 0.016(2) 0.0212(14) -0.0017(12) -0.0010(11) 0.0038(12)
C6 0.0185(15) 0.011(2) 0.0195(16) 0.0005(14) 0.0005(13) 0.0000(12)
C7 0.0203(17) 0.018(2) 0.039(2) -0.0069(18) 0.0087(16) 0.0017(14)
C8 0.021(3) 0.026(4) 0.039(4) -0.0062(14) 0.008(3) -0.0033(12)
C9 0.0174(16) 0.019(2) 0.031(2) -0.0026(17) 0.0050(14) -0.0068(13)
C10 0.0156(14) 0.015(2) 0.0183(16) 0.0025(14) -0.0014(12) 0.0004(12)
C11 0.0155(14) 0.014(2) 0.0183(14) 0.0015(12) 0.0024(11) -0.0033(12)
C12 0.0174(14) 0.020(2) 0.0230(16) 0.0024(13) -0.0009(11) 0.0013(12)
C13 0.0186(17) 0.026(3) 0.027(2) -0.0020(17) -0.0024(15) -0.0047(15)
C14 0.024(2) 0.019(3) 0.024(2) -0.0052(17) 0.0035(15) -0.0077(17)
C15 0.0220(19) 0.016(3) 0.023(2) -0.0052(18) 0.0047(15) 0.0003(16)
C16 0.023(2) 0.019(3) 0.030(2) -0.003(2) -0.0004(16) 0.0045(18)
C17 0.026(2) 0.023(3) 0.043(3) -0.010(2) -0.0036(18) 0.011(2)
C18 0.0188(18) 0.025(3) 0.044(3) -0.0014(19) -0.0084(16) 0.0043(15)
C19 0.0205(15) 0.021(2) 0.0334(18) -0.0019(15) -0.0065(13) -0.0001(13)
C20 0.0188(14) 0.011(2) 0.0201(15) 0.0040(12) -0.0001(11) 0.0010(12)
C21 0.0168(16) 0.014(2) 0.0202(15) -0.0019(12) -0.0010(13) -0.0020(13)
C22 0.034(2) 0.021(2) 0.0223(17) 0.0024(15) -0.0082(16) 0.0062(18)
C23 0.042(4) 0.028(4) 0.016(3) -0.0026(12) -0.013(3) 0.0030(14)
C24 0.028(2) 0.019(2) 0.0223(17) -0.0068(14) -0.0042(15) -0.0010(17)
C25 0.0131(15) 0.014(2) 0.0193(15) 0.0007(12) 0.0005(12) -0.0002(13)
C26 0.0137(14) 0.015(2) 0.0226(15) -0.0033(12) -0.0015(11) -0.0014(12)
C27 0.0217(16) 0.021(2) 0.0244(16) -0.0007(14) 0.0020(12) -0.0006(13)
C28 0.0215(19) 0.031(3) 0.0238(18) -0.0067(16) 0.0054(15) 0.0025(17)
C29 0.031(2) 0.027(3) 0.032(2) -0.010(2) 0.0041(17) 0.0111(19)
C30 0.024(2) 0.013(3) 0.033(2) -0.0079(18) -0.0009(16) 0.0008(18)
C31 0.025(4) 0.038(3) 0.016(4) 0.000 -0.001(4) 0.000
C32 0.025(4) 0.035(3) 0.018(4) 0.000 -0.004(4) 0.000

loop_
_atom_type_symbol
_atom_type_description
_atom_type_scat_dispersion_real
_atom_type_scat_dispersion_imag
_atom_type_scat_source
C C 0.0033 0.0016 'International Tables Vol C Tables 4.2.6.8 and 6.1.1.4'
H H 0.0000 0.0000 'International Tables Vol C Tables 4.2.6.8 and 6.1.1.4'
Cr Cr 0.3209 0.6236 'International Tables Vol C Tables 4.2.6.8 and 6.1.1.4'
N N 0.0061 0.0033 'International Tables Vol C Tables 4.2.6.8 and 6.1.1.4'
S S 0.1246 0.1234 'International Tables Vol C Tables 4.2.6.8 and 6.1.1.4'

loop_
_geom_angle_atom_site_label_1
_geom_angle_atom_site_label_2
_geom_angle_atom_site_label_3
_geom_angle
_geom_angle_site_symmetry_1
_geom_angle_site_symmetry_3
_geom_angle_publ_flag
N6 Cr1 N6 166.8(2) . 2_655 ?
N6 Cr1 N1 88.69(14) . . ?
N6 Cr1 N1 89.93(14) 2_655 . ?
N6 Cr1 N1 89.93(14) . 2_655 ?
N6 Cr1 N1 88.69(14) 2_655 2_655 ?
N1 Cr1 N1 168.0(2) . 2_655 ?
N6 Cr1 N11 96.62(11) . . ?
N6 Cr1 N11 96.62(11) 2_655 . ?
N1 Cr1 N11 96.01(10) . . ?
N1 Cr1 N11 96.01(10) 2_655 . ?
N6 Cr1 Cr2 83.38(11) . . ?
N6 Cr1 Cr2 83.38(11) 2_655 . ?
N1 Cr1 Cr2 83.99(10) . . ?
N1 Cr1 Cr2 83.99(10) 2_655 . ?
N11 Cr1 Cr2 180.0 . . ?
Cr3 Cr2 N7 92.72(8) . 2_655 ?
Cr3 Cr2 N7 92.72(8) . . ?
N7 Cr2 N7 174.56(16) 2_655 . ?
Cr3 Cr2 N2 92.71(8) . 2_655 ?
N7 Cr2 N2 90.23(11) 2_655 2_655 ?
N7 Cr2 N2 89.51(11) . 2_655 ?
Cr3 Cr2 N2 92.71(8) . . ?
N7 Cr2 N2 89.51(11) 2_655 . ?
N7 Cr2 N2 90.23(11) . . ?
N2 Cr2 N2 174.57(16) 2_655 . ?
Cr3 Cr2 Cr1 180.0 . . ?
N7 Cr2 Cr1 87.28(8) 2_655 . ?
N7 Cr2 Cr1 87.28(8) . . ?
N2 Cr2 Cr1 87.29(8) 2_655 . ?
N2 Cr2 Cr1 87.29(8) . . ?
Cr2 Cr3 N3 92.96(7) . . ?
Cr2 Cr3 N3 92.96(7) . 2_655 ?
N3 Cr3 N3 174.07(13) . 2_655 ?
Cr2 Cr3 N8 92.89(7) . . ?
N3 Cr3 N8 89.7(3) . . ?
N3 Cr3 N8 90.0(3) 2_655 . ?
Cr2 Cr3 N8 92.89(7) . 2_655 ?
N3 Cr3 N8 90.0(3) . 2_655 ?
N3 Cr3 N8 89.7(3) 2_655 2_655 ?
N8 Cr3 N8 174.22(13) . 2_655 ?
Cr2 Cr3 Cr4 180.0 . . ?
N3 Cr3 Cr4 87.04(7) . . ?
N3 Cr3 Cr4 87.04(7) 2_655 . ?
N8 Cr3 Cr4 87.11(7) . . ?
N8 Cr3 Cr4 87.11(7) 2_655 . ?
N4 Cr4 N4 169.37(16) 2_655 . ?
N4 Cr4 N9 89.56(11) 2_655 2_655 ?
N4 Cr4 N9 89.45(11) . 2_655 ?
N4 Cr4 N9 89.45(11) 2_655 . ?
N4 Cr4 N9 89.56(11) . . ?
N9 Cr4 N9 169.19(15) 2_655 . ?
N4 Cr4 Cr5 95.31(8) 2_655 . ?
N4 Cr4 Cr5 95.31(8) . . ?
N9 Cr4 Cr5 95.40(8) 2_655 . ?
N9 Cr4 Cr5 95.40(8) . . ?
N4 Cr4 Cr3 84.69(8) 2_655 . ?
N4 Cr4 Cr3 84.69(8) . . ?
N9 Cr4 Cr3 84.60(8) 2_655 . ?
N9 Cr4 Cr3 84.60(8) . . ?
Cr5 Cr4 Cr3 180.0 . . ?
Cr4 Cr5 N10 89.16(11) . 2_655 ?
Cr4 Cr5 N10 89.16(11) . . ?
N10 Cr5 N10 178.3(2) 2_655 . ?
Cr4 Cr5 N5 89.01(11) . . ?
N10 Cr5 N5 90.04(14) 2_655 . ?
N10 Cr5 N5 89.93(14) . . ?
Cr4 Cr5 N5 89.01(11) . 2_655 ?
N10 Cr5 N5 89.93(14) 2_655 2_655 ?
N10 Cr5 N5 90.04(14) . 2_655 ?
N5 Cr5 N5 178.0(2) . 2_655 ?
Cr4 Cr5 N12 180.0 . . ?
N10 Cr5 N12 90.84(11) 2_655 . ?
N10 Cr5 N12 90.84(11) . . ?
N5 Cr5 N12 90.99(11) . . ?
N5 Cr5 N12 90.99(11) 2_655 . ?
C1 N1 C5 118.3(4) . . ?
C1 N1 Cr1 119.1(3) . . ?
C5 N1 Cr1 122.5(2) . . ?
C5 N2 C6 122.3(3) . . ?
C5 N2 Cr2 120.2(2) . . ?
C6 N2 Cr2 117.1(2) . . ?
C10 N3 C6 120.3(5) . . ?
C10 N3 Cr3 122.5(3) . . ?
C6 N3 Cr3 117.1(3) . . ?
C11 N4 C10 121.4(3) . . ?
C11 N4 Cr4 114.8(2) . . ?
C10 N4 Cr4 123.8(2) . . ?
C11 N5 C15 119.0(4) . . ?
C11 N5 Cr5 120.2(3) . . ?
C15 N5 Cr5 120.4(3) . . ?
C20 N6 C16 119.5(4) . . ?
C20 N6 Cr1 123.6(3) . . ?
C16 N6 Cr1 116.8(3) . . ?
C20 N7 C21 122.9(3) . . ?
C20 N7 Cr2 119.2(2) . . ?
C21 N7 Cr2 117.3(2) . . ?
C25 N8 C21 121.3(4) . . ?
C25 N8 Cr3 121.5(3) . . ?
C21 N8 Cr3 117.1(3) . . ?
C25 N9 C26 122.0(3) . . ?
C25 N9 Cr4 123.7(2) . . ?
C26 N9 Cr4 114.2(2) . . ?
C30 N10 C26 118.1(4) . . ?
C30 N10 Cr5 121.4(3) . . ?
C26 N10 Cr5 120.0(2) . . ?
C31 N11 Cr1 180.0 . . ?
C32 N12 Cr5 180.0 . . ?
N1 C1 C2 124.9(6) . . ?
N1 C1 H1 117.6 . . ?
C2 C1 H1 117.6 . . ?
C1 C2 C3 117.5(5) . . ?
C1 C2 H2 121.2 . . ?
C3 C2 H2 121.2 . . ?
C4 C3 C2 119.6(4) . . ?
C4 C3 H3 120.2 . . ?
C2 C3 H3 120.2 . . ?
C3 C4 C5 120.2(3) . . ?
C3 C4 H4 119.9 . . ?
C5 C4 H4 119.9 . . ?
N1 C5 N2 115.5(3) . . ?
N1 C5 C4 119.3(3) . . ?
N2 C5 C4 125.0(3) . . ?
N3 C6 N2 113.5(3) . . ?
N3 C6 C7 120.5(4) . . ?
N2 C6 C7 125.8(3) . . ?
C8 C7 C6 119.2(4) . . ?
C8 C7 H7 120.4 . . ?
C6 C7 H7 120.4 . . ?
C9 C8 C7 120.1(7) . . ?
C9 C8 H8 120.0 . . ?
C7 C8 H8 120.0 . . ?
C8 C9 C10 119.5(4) . . ?
C8 C9 H9 120.2 . . ?
C10 C9 H9 120.2 . . ?
N3 C10 N4 114.1(3) . . ?
N3 C10 C9 120.1(4) . . ?
N4 C10 C9 125.7(3) . . ?
N5 C11 N4 114.1(3) . . ?
N5 C11 C12 119.9(3) . . ?
N4 C11 C12 125.8(3) . . ?
C13 C12 C11 120.2(3) . . ?
C13 C12 H12 119.9 . . ?
C11 C12 H12 119.9 . . ?
C12 C13 C14 119.5(4) . . ?
C12 C13 H13 120.2 . . ?
C14 C13 H13 120.2 . . ?
C15 C14 C13 119.0(6) . . ?
C15 C14 H14 120.5 . . ?
C13 C14 H14 120.5 . . ?
N5 C15 C14 122.3(6) . . ?
N5 C15 H15 118.8 . . ?
C14 C15 H15 118.8 . . ?
N6 C16 C17 122.1(6) . . ?
N6 C16 H16 118.9 . . ?
C17 C16 H16 118.9 . . ?
C16 C17 C18 119.1(5) . . ?
C16 C17 H17 120.5 . . ?
C18 C17 H17 120.5 . . ?
C19 C18 C17 119.5(4) . . ?
C19 C18 H18 120.3 . . ?
C17 C18 H18 120.3 . . ?
C18 C19 C20 119.9(4) . . ?
C18 C19 H19 120.0 . . ?
C20 C19 H19 120.0 . . ?
N6 C20 N7 115.0(3) . . ?
N6 C20 C19 119.9(3) . . ?
N7 C20 C19 124.9(3) . . ?
N8 C21 N7 113.7(3) . . ?
N8 C21 C22 120.1(4) . . ?
N7 C21 C22 126.1(3) . . ?
C23 C22 C21 118.7(4) . . ?
C23 C22 H22 120.7 . . ?
C21 C22 H22 120.7 . . ?
C22 C23 C24 121.5(6) . . ?
C22 C23 H23 119.3 . . ?
C24 C23 H23 119.3 . . ?
C23 C24 C25 118.8(4) . . ?
C23 C24 H24 120.6 . . ?
C25 C24 H24 120.6 . . ?
N8 C25 N9 115.1(3) . . ?
N8 C25 C24 119.5(4) . . ?
N9 C25 C24 125.3(3) . . ?
N10 C26 N9 114.4(3) . . ?
N10 C26 C27 119.6(3) . . ?
N9 C26 C27 125.9(3) . . ?
C28 C27 C26 120.0(4) . . ?
C28 C27 H27 120.0 . . ?
C26 C27 H27 120.0 . . ?
C27 C28 C29 119.4(4) . . ?
C27 C28 H28 120.3 . . ?
C29 C28 H28 120.3 . . ?
C30 C29 C28 117.9(6) . . ?
C30 C29 H29 121.0 . . ?
C28 C29 H29 121.0 . . ?
N10 C30 C29 124.8(6) . . ?
N10 C30 H30 117.6 . . ?
C29 C30 H30 117.6 . . ?
N11 C31 S1 180.0 . . ?
N12 C32 S2 180.0 . . ?

loop_
_geom_bond_atom_site_label_1
_geom_bond_atom_site_label_2
_geom_bond_distance
_geom_bond_site_symmetry_2
_geom_bond_publ_flag
Cr1 N6 2.098(3) . ?
Cr1 N6 2.098(3) 2_655 ?
Cr1 N1 2.117(3) . ?
Cr1 N1 2.117(3) 2_655 ?
Cr1 N11 2.188(4) . ?
Cr1 Cr2 2.4954(10) . ?
Cr2 Cr3 1.9994(11) . ?
Cr2 N7 2.027(2) 2_655 ?
Cr2 N7 2.027(2) . ?
Cr2 N2 2.027(2) 2_655 ?
Cr2 N2 2.027(2) . ?
Cr3 N3 2.054(6) . ?
Cr3 N3 2.054(6) 2_655 ?
Cr3 N8 2.067(5) . ?
Cr3 N8 2.067(5) 2_655 ?
Cr3 Cr4 2.4940(11) . ?
Cr4 N4 2.034(2) 2_655 ?
Cr4 N4 2.034(2) . ?
Cr4 N9 2.035(2) 2_655 ?
Cr4 N9 2.035(2) . ?
Cr4 Cr5 2.0609(10) . ?
Cr5 N10 2.086(3) 2_655 ?
Cr5 N10 2.086(3) . ?
Cr5 N5 2.090(3) . ?
Cr5 N5 2.090(3) 2_655 ?
Cr5 N12 2.312(4) . ?
S1 C31 1.637(5) . ?
S2 C32 1.632(5) . ?
N1 C1 1.336(7) . ?
N1 C5 1.363(5) . ?
N2 C5 1.371(4) . ?
N2 C6 1.377(4) . ?
N3 C10 1.364(5) . ?
N3 C6 1.372(5) . ?
N4 C11 1.372(4) . ?
N4 C10 1.379(4) . ?
N5 C11 1.359(5) . ?
N5 C15 1.371(7) . ?
N6 C20 1.356(5) . ?
N6 C16 1.363(7) . ?
N7 C20 1.374(4) . ?
N7 C21 1.377(4) . ?
N8 C25 1.357(5) . ?
N8 C21 1.361(5) . ?
N9 C25 1.372(4) . ?
N9 C26 1.375(4) . ?
N10 C30 1.330(7) . ?
N10 C26 1.361(5) . ?
N11 C31 1.165(5) . ?
N12 C32 1.157(5) . ?
C1 C2 1.375(8) . ?
C1 H1 0.9500 . ?
C2 C3 1.376(8) . ?
C2 H2 0.9500 . ?
C3 C4 1.374(5) . ?
C3 H3 0.9500 . ?
C4 C5 1.418(4) . ?
C4 H4 0.9500 . ?
C6 C7 1.398(5) . ?
C7 C8 1.387(7) . ?
C7 H7 0.9500 . ?
C8 C9 1.382(7) . ?
C8 H8 0.9500 . ?
C9 C10 1.405(5) . ?
C9 H9 0.9500 . ?
C11 C12 1.410(4) . ?
C12 C13 1.372(5) . ?
C12 H12 0.9500 . ?
C13 C14 1.387(7) . ?
C13 H13 0.9500 . ?
C14 C15 1.372(8) . ?
C14 H14 0.9500 . ?
C15 H15 0.9500 . ?
C16 C17 1.367(8) . ?
C16 H16 0.9500 . ?
C17 C18 1.396(8) . ?
C17 H17 0.9500 . ?
C18 C19 1.365(6) . ?
C18 H18 0.9500 . ?
C19 C20 1.413(4) . ?
C19 H19 0.9500 . ?
C21 C22 1.401(5) . ?
C22 C23 1.371(7) . ?
C22 H22 0.9500 . ?
C23 C24 1.373(6) . ?
C23 H23 0.9500 . ?
C24 C25 1.412(5) . ?
C24 H24 0.9500 . ?
C26 C27 1.412(4) . ?
C27 C28 1.366(6) . ?
C27 H27 0.9500 . ?
C28 C29 1.378(8) . ?
C28 H28 0.9500 . ?
C29 C30 1.361(8) . ?
C29 H29 0.9500 . ?
C30 H30 0.9500 . ?

loop_
_geom_torsion_atom_site_label_1
_geom_torsion_atom_site_label_2
_geom_torsion_atom_site_label_3
_geom_torsion_atom_site_label_4
_geom_torsion
_geom_torsion_site_symmetry_1
_geom_torsion_site_symmetry_2
_geom_torsion_site_symmetry_3
_geom_torsion_site_symmetry_4
_geom_torsion_publ_flag
C5 N1 C1 C2 1.5(7) . . . . ?
Cr1 N1 C1 C2 178.2(4) . . . . ?
N1 C1 C2 C3 -2.7(8) . . . . ?
C1 C2 C3 C4 1.6(7) . . . . ?
C2 C3 C4 C5 0.4(6) . . . . ?
C1 N1 C5 N2 176.2(3) . . . . ?
Cr1 N1 C5 N2 -0.4(4) . . . . ?
C1 N1 C5 C4 0.7(5) . . . . ?
Cr1 N1 C5 C4 -175.9(2) . . . . ?
C6 N2 C5 N1 160.5(3) . . . . ?
Cr2 N2 C5 N1 -26.8(3) . . . . ?
C6 N2 C5 C4 -24.3(5) . . . . ?
Cr2 N2 C5 C4 148.4(3) . . . . ?
C3 C4 C5 N1 -1.7(5) . . . . ?
C3 C4 C5 N2 -176.7(3) . . . . ?
C10 N3 C6 N2 177.9(4) . . . . ?
Cr3 N3 C6 N2 -0.2(5) . . . . ?
C10 N3 C6 C7 3.0(7) . . . . ?
Cr3 N3 C6 C7 -175.1(3) . . . . ?
C5 N2 C6 N3 154.8(4) . . . . ?
Cr2 N2 C6 N3 -18.1(4) . . . . ?
C5 N2 C6 C7 -30.7(5) . . . . ?
Cr2 N2 C6 C7 156.4(3) . . . . ?
N3 C6 C7 C8 -4.5(7) . . . . ?
N2 C6 C7 C8 -178.7(5) . . . . ?
C6 C7 C8 C9 1.5(9) . . . . ?
C7 C8 C9 C10 2.8(9) . . . . ?
C6 N3 C10 N4 178.8(4) . . . . ?
Cr3 N3 C10 N4 -3.3(5) . . . . ?
C6 N3 C10 C9 1.5(7) . . . . ?
Cr3 N3 C10 C9 179.4(3) . . . . ?
C11 N4 C10 N3 159.5(4) . . . . ?
Cr4 N4 C10 N3 -21.7(4) . . . . ?
C11 N4 C10 C9 -23.4(5) . . . . ?
Cr4 N4 C10 C9 155.4(3) . . . . ?
C8 C9 C10 N3 -4.4(7) . . . . ?
C8 C9 C10 N4 178.6(5) . . . . ?
C15 N5 C11 N4 179.2(3) . . . . ?
Cr5 N5 C11 N4 7.0(3) . . . . ?
C15 N5 C11 C12 3.8(5) . . . . ?
Cr5 N5 C11 C12 -168.4(2) . . . . ?
C10 N4 C11 N5 155.8(3) . . . . ?
Cr4 N4 C11 N5 -23.1(3) . . . . ?
C10 N4 C11 C12 -29.0(4) . . . . ?
Cr4 N4 C11 C12 152.1(2) . . . . ?
N5 C11 C12 C13 -2.9(5) . . . . ?
N4 C11 C12 C13 -177.8(3) . . . . ?
C11 C12 C13 C14 0.1(5) . . . . ?
C12 C13 C14 C15 1.9(7) . . . . ?
C11 N5 C15 C14 -1.8(7) . . . . ?
Cr5 N5 C15 C14 170.4(4) . . . . ?
C13 C14 C15 N5 -1.0(8) . . . . ?
C20 N6 C16 C17 -0.5(7) . . . . ?
Cr1 N6 C16 C17 175.6(4) . . . . ?
N6 C16 C17 C18 0.7(9) . . . . ?
C16 C17 C18 C19 -0.5(8) . . . . ?
C17 C18 C19 C20 0.1(6) . . . . ?
C16 N6 C20 N7 175.4(4) . . . . ?
Cr1 N6 C20 N7 -0.5(4) . . . . ?
C16 N6 C20 C19 0.1(5) . . . . ?
Cr1 N6 C20 C19 -175.8(2) . . . . ?
C21 N7 C20 N6 161.2(3) . . . . ?
Cr2 N7 C20 N6 -27.8(3) . . . . ?
C21 N7 C20 C19 -23.8(5) . . . . ?
Cr2 N7 C20 C19 147.3(3) . . . . ?
C18 C19 C20 N6 0.1(5) . . . . ?
C18 C19 C20 N7 -174.7(3) . . . . ?
C25 N8 C21 N7 177.3(4) . . . . ?
Cr3 N8 C21 N7 0.5(5) . . . . ?
C25 N8 C21 C22 0.9(6) . . . . ?
Cr3 N8 C21 C22 -175.9(3) . . . . ?
C20 N7 C21 N8 152.8(4) . . . . ?
Cr2 N7 C21 N8 -18.4(4) . . . . ?
C20 N7 C21 C22 -31.1(5) . . . . ?
Cr2 N7 C21 C22 157.7(3) . . . . ?
N8 C21 C22 C23 -3.0(7) . . . . ?
N7 C21 C22 C23 -178.9(5) . . . . ?
C21 C22 C23 C24 1.9(9) . . . . ?
C22 C23 C24 C25 1.3(9) . . . . ?
C21 N8 C25 N9 179.5(4) . . . . ?
Cr3 N8 C25 N9 -4.0(5) . . . . ?
C21 N8 C25 C24 2.3(6) . . . . ?
Cr3 N8 C25 C24 178.9(3) . . . . ?
C26 N9 C25 N8 159.4(4) . . . . ?
Cr4 N9 C25 N8 -21.2(4) . . . . ?
C26 N9 C25 C24 -23.7(5) . . . . ?
Cr4 N9 C25 C24 155.7(3) . . . . ?
C23 C24 C25 N8 -3.4(6) . . . . ?
C23 C24 C25 N9 179.8(5) . . . . ?
C30 N10 C26 N9 -179.6(3) . . . . ?
Cr5 N10 C26 N9 8.6(3) . . . . ?
C30 N10 C26 C27 4.2(5) . . . . ?
Cr5 N10 C26 C27 -167.6(2) . . . . ?
C25 N9 C26 N10 155.1(3) . . . . ?
Cr4 N9 C26 N10 -24.4(3) . . . . ?
C25 N9 C26 C27 -29.0(4) . . . . ?
Cr4 N9 C26 C27 151.6(2) . . . . ?
N10 C26 C27 C28 -1.9(5) . . . . ?
N9 C26 C27 C28 -177.7(3) . . . . ?
C26 C27 C28 C29 -1.2(6) . . . . ?
C27 C28 C29 C30 2.0(7) . . . . ?
C26 N10 C30 C29 -3.5(7) . . . . ?
Cr5 N10 C30 C29 168.1(4) . . . . ?
C28 C29 C30 N10 0.4(8) . . . . ?

loop_
_twin_individual_id
_twin_individual_mass_fraction_refined
1 0.570(2)
2 0.430(2)
